data_1000478
loop_
_publ_author_name
'de Kozak, A'
'Gredin, P'
'Pierrard, A'
'Renaudin, J'

_publ_section_title
;
The crystal structure of a new form of the dipotassium
pentafluoroaluminate hydrate, K2 Al F5 . (H2 O), and of its dehydrate,
K2 Al F5
;
_journal_coden_ASTM JFLCAR
_journal_name_full 'Journal of Fluorine Chemistry'
_journal_page_first 39
_journal_page_last 44
_journal_paper_doi 10.1016/0022-1139(95)03377-7
_journal_volume 77
_journal_year 1996
_chemical_formula_structural 'K2 (Al F5) (H2 O)'
_chemical_formula_sum 'Al F5 H2 K2 O'
_chemical_name_systematic 'Dipotassium pentafluoroaluminate hydrate'
_space_group_IT_number 11
_symmetry_cell_setting monoclinic
_symmetry_Int_Tables_number 11
_symmetry_space_group_name_Hall '-P 2yb'
_symmetry_space_group_name_H-M 'P 1 21/m 1'
_cell_angle_alpha 90
_cell_angle_beta 97.17(2)
_cell_angle_gamma 90
_cell_formula_units_Z 2
_cell_length_a 6.133(3)
_cell_length_b 7.475(4)
_cell_length_c 6.142(3)
_cell_volume 279.4
_refine_ls_R_factor_all 0.03
_cod_original_formula_sum 'H2 Al F5 K2 O'
_cod_database_code 1000478

loop_
_symmetry_equiv_pos_as_xyz
x,y,z
-x,1/2+y,-z
-x,-y,-z
x,1/2-y,z

loop_
_atom_site_aniso_label
_atom_site_aniso_U_11
_atom_site_aniso_U_12
_atom_site_aniso_U_13
_atom_site_aniso_U_22
_atom_site_aniso_U_23
_atom_site_aniso_U_33
K1 0.0331(3) 0. 0.0011(3) 0.0210(3) 0. 0.0220(3)
K2 0.0211(3) 0. 0.0012(3) 0.0212(3) 0. 0.0339(4)
Al1 0.0124(3) 0.0003(3) -0.0007(2) 0.0083(3) 0.0006(3) 0.0134(3)
F1 0.0328(8) 0. -0.0014(7) 0.0082(7) 0. 0.0346(8)
F2 0.0367(6) 0.0103(6) 0.0206(5) 0.0254(7) 0.0109(6) 0.0375(6)
F3 0.0340(6) 0.0010(7) -0.0181(5) 0.0214(6) 0.0008(7) 0.0330(6)
O1 0.0336(11) 0. -0.0086(9) 0.0234(10) 0. 0.0377(11)

loop_
_atom_site_label
_atom_site_type_symbol
_atom_site_symmetry_multiplicity
_atom_site_Wyckoff_symbol
_atom_site_fract_x
_atom_site_fract_y
_atom_site_fract_z
_atom_site_occupancy
_atom_site_attached_hydrogens
_atom_site_calc_flag
K1 K1+ 2 e 0.0732(1) 0.25 0.5011(1) 1. 0 d
K2 K1+ 2 e 0.5013(1) 0.25 0.0734(1) 1. 0 d
Al1 Al3+ 2 a 0. 0. 0. 1. 0 d
F1 F1- 2 e 0.0013(3) 0.25 0.0019(3) 1. 0 d
F2 F1- 4 f 0.8079(2) 0.9999(2) 0.1925(2) 1. 0 d
F3 F1- 4 f 0.2191(2) 0.9998(2) 0.2190(2) 1. 0 d
O1 O2- 2 e 0.5358(4) 0.25 0.5358(4) 1. 0 d
H1 H1+ 4 f 0.4077(15) 0.6682(15) 0.4101(15) 1. 0 d

loop_
_atom_type_symbol
_atom_type_oxidation_number
K1+ 1.000
Al3+ 3.000
F1- -1.000
O2- -2.000
H1+ 1.000
